data_2219220
loop_
_publ_author_name
'Fun, Hoong-Kun'
'Kia, Reza'
'Raithby, Paul R.'

_publ_section_title
;
 2-(7,8-Diphenyl-1<i>H</i>-imidazo[4,5-<i>f</i>]quinoxalin-2-yl)phenol
 methanol disolvate
;
_journal_coeditor_code AT2610
_journal_issue 9
_journal_name_full 'Acta Crystallographica Section E'
_journal_page_first o1741
_journal_page_last o1742
_journal_paper_doi 10.1107/S1600536808025269
_journal_volume 64
_journal_year 2008
_chemical_formula_iupac 'C27 H18 N4 O1, 2C1 H4 O1'
_chemical_formula_moiety 'C27 H18 N4 O1, 2(C1 H4 O1)'
_chemical_formula_sum 'C29 H26 N4 O3'
_chemical_formula_weight 478.54
_chemical_name_systematic
;
2-(7,8-Diphenyl-1<i>H</i>-imidazo[4,5-<i>f</i>]quinoxalin-2-yl)phenol
methanol disolvate
;
_space_group_IT_number 2
_symmetry_cell_setting triclinic
_symmetry_space_group_name_Hall '-P 1'
_symmetry_space_group_name_H-M 'P -1'
_atom_sites_solution_hydrogens geom
_atom_sites_solution_primary direct
_atom_sites_solution_secondary difmap
_audit_creation_method SHELXL-97
_cell_angle_alpha 116.3250(10)
_cell_angle_beta 107.4650(10)
_cell_angle_gamma 95.1470(10)
_cell_formula_units_Z 2
_cell_length_a 10.5120(3)
_cell_length_b 11.4574(2)
_cell_length_c 11.9983(2)
_cell_measurement_reflns_used 4368
_cell_measurement_temperature 100.00(10)
_cell_volume 1192.81(5)
_computing_cell_refinement 'APEX2 (Bruker, 2005)'
_computing_data_collection 'APEX2 (Bruker, 2005)'
_computing_data_reduction 'SAINT (Bruker, 2005)'
_computing_molecular_graphics 'SHELXTL (Sheldrick, 2008)'
_computing_publication_material
;
SHELXTL (Sheldrick, 2008) and PLATON (Spek, 2003)
;
_computing_structure_refinement 'SHELXTL (Sheldrick, 2008)'
_computing_structure_solution 'SHELXTL (Sheldrick, 2008)'
_diffrn_ambient_temperature 100.00(10)
_diffrn_measured_fraction_theta_full 0.994
_diffrn_measured_fraction_theta_max 0.994
_diffrn_measurement_device_type
;
Bruker SMART APEXII CCD area-detector
;
_diffrn_measurement_method '\f and \w'
_diffrn_radiation_monochromator graphite
_diffrn_radiation_source 'fine-focus sealed tube'
_diffrn_radiation_type MoK\a
_diffrn_radiation_wavelength 0.71073
_diffrn_reflns_av_R_equivalents 0.0430
_diffrn_reflns_av_sigmaI/netI 0.0446
_diffrn_reflns_limit_h_max 14
_diffrn_reflns_limit_h_min -14
_diffrn_reflns_limit_k_max 16
_diffrn_reflns_limit_k_min -16
_diffrn_reflns_limit_l_max 16
_diffrn_reflns_limit_l_min -16
_diffrn_reflns_number 23412
_diffrn_reflns_theta_full 30.26
_diffrn_reflns_theta_max 30.26
_diffrn_reflns_theta_min 2.05
_diffrn_standards_number 0
_exptl_absorpt_coefficient_mu 0.088
_exptl_absorpt_correction_T_max 0.9898
_exptl_absorpt_correction_T_min 0.8762
_exptl_absorpt_correction_type multi-scan
_exptl_absorpt_process_details '(<i>SADABS</i>; Bruker, 2005)'
_exptl_crystal_colour brown
_exptl_crystal_density_diffrn 1.332
_exptl_crystal_density_method 'not measured'
_exptl_crystal_description block
_exptl_crystal_F_000 504
_exptl_crystal_size_max 0.39
_exptl_crystal_size_mid 0.29
_exptl_crystal_size_min 0.12
_refine_diff_density_max 0.992
_refine_diff_density_min -0.481
_refine_ls_extinction_method none
_refine_ls_goodness_of_fit_ref 1.067
_refine_ls_hydrogen_treatment mixed
_refine_ls_matrix_type full
_refine_ls_number_parameters 335
_refine_ls_number_reflns 7076
_refine_ls_number_restraints 0
_refine_ls_restrained_S_all 1.067
_refine_ls_R_factor_all 0.0858
_refine_ls_R_factor_gt 0.0613
_refine_ls_shift/su_max 0.000
_refine_ls_shift/su_mean 0.000
_refine_ls_structure_factor_coef Fsqd
_refine_ls_weighting_details 'calc w=1/[\s^2^(Fo^2^)+(0.0919P)^2^+0.4066P] where P=(Fo^2^+2Fc^2^)/3'
_refine_ls_weighting_scheme calc
_refine_ls_wR_factor_gt 0.1654
_refine_ls_wR_factor_ref 0.1817
_reflns_number_gt 5031
_reflns_number_total 7076
_reflns_threshold_expression I>2\s(I)
_cod_data_source_file at2610.cif
_cod_data_source_block I
_cod_original_cell_volume 1192.81(4)
_cod_database_code 2219220
_cod_database_fobs_code 2219220

loop_
_symmetry_equiv_pos_as_xyz
'x, y, z'
'-x, -y, -z'

loop_
_atom_site_type_symbol
_atom_site_label
_atom_site_fract_x
_atom_site_fract_y
_atom_site_fract_z
_atom_site_U_iso_or_equiv
_atom_site_adp_type
_atom_site_calc_flag
_atom_site_refinement_flags
_atom_site_occupancy
O O1 0.43178(14) -0.35511(14) 0.48044(14) 0.0269(3) Uani d . 1
N N1 0.31793(14) -0.20440(14) 0.39691(14) 0.0206(3) Uani d . 1
N N2 0.29306(14) 0.09233(14) 0.22570(14) 0.0190(3) Uani d . 1
N N3 0.03863(14) 0.11984(14) 0.25061(14) 0.0201(3) Uani d . 1
N N4 0.42131(14) -0.09206(14) 0.32161(14) 0.0194(3) Uani d . 1
C C1 0.53792(17) -0.32830(17) 0.44611(16) 0.0204(3) Uani d . 1
C C2 0.64738(18) -0.38570(17) 0.47042(17) 0.0230(3) Uani d . 1
H H2A 0.6462 -0.4398 0.5096 0.028 Uiso calc R 1
C C3 0.75724(18) -0.36215(18) 0.43628(18) 0.0247(4) Uani d . 1
H H3A 0.8303 -0.4001 0.4533 0.030 Uiso calc R 1
C C4 0.76027(18) -0.28222(19) 0.37661(18) 0.0243(4) Uani d . 1
H H4A 0.8341 -0.2682 0.3525 0.029 Uiso calc R 1
C C5 0.65261(17) -0.22384(18) 0.35341(17) 0.0220(3) Uani d . 1
H H5A 0.6550 -0.1699 0.3143 0.026 Uiso calc R 1
C C6 0.54036(16) -0.24495(16) 0.38802(16) 0.0191(3) Uani d . 1
C C7 0.42786(17) -0.18162(16) 0.36860(16) 0.0189(3) Uani d . 1
C C8 0.23639(17) -0.12638(16) 0.36740(16) 0.0197(3) Uani d . 1
C C9 0.10836(17) -0.11210(17) 0.37990(18) 0.0223(3) Uani d . 1
H H9A 0.0684 -0.1577 0.4137 0.027 Uiso calc R 1
C C10 0.04485(18) -0.02999(17) 0.34120(18) 0.0222(3) Uani d . 1
H H10A -0.0393 -0.0193 0.3490 0.027 Uiso calc R 1
C C11 0.10607(16) 0.03970(16) 0.28893(16) 0.0190(3) Uani d . 1
C C12 0.09500(16) 0.18353(16) 0.20112(16) 0.0186(3) Uani d . 1
C C13 0.22417(16) 0.16765(16) 0.18646(16) 0.0182(3) Uani d . 1
C C14 0.23573(16) 0.02835(16) 0.27780(16) 0.0184(3) Uani d . 1
C C15 0.29957(17) -0.05638(16) 0.31951(16) 0.0192(3) Uani d . 1
C C16 0.01785(17) 0.27117(17) 0.16282(17) 0.0204(3) Uani d . 1
C C17 -0.12304(18) 0.21913(19) 0.08189(18) 0.0256(4) Uani d . 1
H H17A -0.1672 0.1312 0.0538 0.031 Uiso calc R 1
C C18 -0.1971(2) 0.2984(2) 0.0433(2) 0.0334(4) Uani d . 1
H H18A -0.2905 0.2630 -0.0116 0.040 Uiso calc R 1
C C19 -0.1323(2) 0.4301(2) 0.0864(2) 0.0383(5) Uani d . 1
H H19A -0.1819 0.4828 0.0600 0.046 Uiso calc R 1
C C20 0.0072(2) 0.4835(2) 0.1693(2) 0.0343(4) Uani d . 1
H H20A 0.0502 0.5724 0.1996 0.041 Uiso calc R 1
C C21 0.0823(2) 0.40404(18) 0.20673(19) 0.0265(4) Uani d . 1
H H21A 0.1758 0.4396 0.2612 0.032 Uiso calc R 1
C C22 0.28550(17) 0.23115(16) 0.12362(16) 0.0192(3) Uani d . 1
C C23 0.20742(18) 0.21654(18) -0.00052(17) 0.0228(3) Uani d . 1
H H23A 0.1148 0.1690 -0.0437 0.027 Uiso calc R 1
C C24 0.2674(2) 0.27272(19) -0.05977(18) 0.0259(4) Uani d . 1
H H24A 0.2151 0.2613 -0.1434 0.031 Uiso calc R 1
C C25 0.4040(2) 0.34550(19) 0.00426(19) 0.0281(4) Uani d . 1
H H25A 0.4436 0.3834 -0.0358 0.034 Uiso calc R 1
C C26 0.4826(2) 0.36194(19) 0.12905(19) 0.0278(4) Uani d . 1
H H26A 0.5745 0.4117 0.1729 0.033 Uiso calc R 1
C C27 0.42355(18) 0.30390(18) 0.18805(17) 0.0229(3) Uani d . 1
H H27A 0.4765 0.3137 0.2707 0.028 Uiso calc R 1
O O2 0.62482(16) 0.01159(16) 0.26543(16) 0.0394(4) Uani d . 1
H H1O2 0.7056 0.0933 0.3188 0.059 Uiso d R 1
C C28 0.5765(2) 0.0070(2) 0.1395(2) 0.0398(5) Uani d . 1
H H28A 0.5578 0.0915 0.1519 0.060 Uiso calc R 1
H H28B 0.4933 -0.0643 0.0802 0.060 Uiso calc R 1
H H28C 0.6455 -0.0093 0.1012 0.060 Uiso calc R 1
O O3 0.86046(15) 0.20926(15) 0.38666(16) 0.0366(3) Uani d . 1
H H1O3 0.9203 0.1858 0.3389 0.055 Uiso d R 1
C C29 0.8398(2) 0.3352(2) 0.4050(2) 0.0352(4) Uani d . 1
H H29A 0.8729 0.3989 0.4994 0.053 Uiso calc R 1
H H29B 0.7430 0.3260 0.3642 0.053 Uiso calc R 1
H H29C 0.8893 0.3665 0.3638 0.053 Uiso calc R 1
H H1N4 0.492(3) -0.053(2) 0.302(2) 0.038(6) Uiso d . 1
H H1O1 0.370(3) -0.303(3) 0.460(3) 0.054(8) Uiso d . 1

loop_
_atom_site_aniso_label
_atom_site_aniso_U_11
_atom_site_aniso_U_22
_atom_site_aniso_U_33
_atom_site_aniso_U_12
_atom_site_aniso_U_13
_atom_site_aniso_U_23
O1 0.0281(6) 0.0313(7) 0.0364(7) 0.0112(5) 0.0177(6) 0.0248(6)
N1 0.0209(7) 0.0221(7) 0.0245(7) 0.0066(5) 0.0106(6) 0.0146(6)
N2 0.0215(7) 0.0202(7) 0.0182(6) 0.0051(5) 0.0090(5) 0.0111(5)
N3 0.0213(7) 0.0201(7) 0.0202(7) 0.0055(5) 0.0087(5) 0.0105(6)
N4 0.0202(6) 0.0226(7) 0.0216(7) 0.0074(5) 0.0098(5) 0.0145(6)
C1 0.0228(8) 0.0198(8) 0.0193(7) 0.0028(6) 0.0083(6) 0.0105(6)
C2 0.0263(8) 0.0219(8) 0.0228(8) 0.0069(6) 0.0071(7) 0.0140(7)
C3 0.0231(8) 0.0260(9) 0.0254(8) 0.0082(7) 0.0069(7) 0.0141(7)
C4 0.0201(8) 0.0305(9) 0.0256(8) 0.0065(7) 0.0096(7) 0.0161(7)
C5 0.0215(8) 0.0260(8) 0.0223(8) 0.0059(6) 0.0089(6) 0.0147(7)
C6 0.0198(7) 0.0200(7) 0.0187(7) 0.0044(6) 0.0069(6) 0.0109(6)
C7 0.0207(7) 0.0193(7) 0.0180(7) 0.0040(6) 0.0077(6) 0.0104(6)
C8 0.0205(7) 0.0198(8) 0.0212(8) 0.0039(6) 0.0087(6) 0.0118(6)
C9 0.0226(8) 0.0239(8) 0.0263(8) 0.0053(6) 0.0130(7) 0.0151(7)
C10 0.0210(8) 0.0247(8) 0.0260(8) 0.0067(6) 0.0131(7) 0.0139(7)
C11 0.0198(7) 0.0194(7) 0.0183(7) 0.0052(6) 0.0079(6) 0.0092(6)
C12 0.0199(7) 0.0190(7) 0.0173(7) 0.0057(6) 0.0073(6) 0.0090(6)
C13 0.0197(7) 0.0182(7) 0.0166(7) 0.0040(6) 0.0067(6) 0.0087(6)
C14 0.0208(7) 0.0192(7) 0.0170(7) 0.0053(6) 0.0083(6) 0.0097(6)
C15 0.0201(7) 0.0208(8) 0.0192(7) 0.0058(6) 0.0088(6) 0.0108(6)
C16 0.0227(8) 0.0235(8) 0.0204(8) 0.0107(6) 0.0115(6) 0.0122(7)
C17 0.0251(8) 0.0276(9) 0.0245(8) 0.0086(7) 0.0089(7) 0.0132(7)
C18 0.0288(9) 0.0418(11) 0.0305(10) 0.0166(8) 0.0081(8) 0.0192(9)
C19 0.0429(12) 0.0403(12) 0.0442(12) 0.0252(10) 0.0182(10) 0.0275(10)
C20 0.0423(11) 0.0266(9) 0.0430(11) 0.0150(8) 0.0196(9) 0.0213(9)
C21 0.0288(9) 0.0237(8) 0.0298(9) 0.0095(7) 0.0129(7) 0.0140(7)
C22 0.0233(8) 0.0187(7) 0.0203(8) 0.0076(6) 0.0110(6) 0.0113(6)
C23 0.0238(8) 0.0249(8) 0.0225(8) 0.0078(7) 0.0094(7) 0.0133(7)
C24 0.0334(9) 0.0288(9) 0.0223(8) 0.0096(7) 0.0117(7) 0.0170(7)
C25 0.0378(10) 0.0259(9) 0.0283(9) 0.0061(7) 0.0169(8) 0.0172(8)
C26 0.0283(9) 0.0262(9) 0.0265(9) 0.0001(7) 0.0114(7) 0.0116(7)
C27 0.0248(8) 0.0252(8) 0.0201(8) 0.0053(7) 0.0091(6) 0.0121(7)
O2 0.0436(8) 0.0401(8) 0.0442(9) 0.0048(7) 0.0230(7) 0.0259(7)
C28 0.0470(12) 0.0376(11) 0.0423(12) 0.0138(10) 0.0216(10) 0.0224(10)
O3 0.0404(8) 0.0427(8) 0.0511(9) 0.0215(7) 0.0308(7) 0.0324(8)
C29 0.0345(10) 0.0341(10) 0.0416(11) 0.0129(8) 0.0216(9) 0.0172(9)

loop_
_atom_type_symbol
_atom_type_description
_atom_type_scat_dispersion_real
_atom_type_scat_dispersion_imag
_atom_type_scat_source
C C 0.0033 0.0016 'International Tables Vol C Tables 4.2.6.8 and 6.1.1.4'
H H 0.0000 0.0000 'International Tables Vol C Tables 4.2.6.8 and 6.1.1.4'
N N 0.0061 0.0033 'International Tables Vol C Tables 4.2.6.8 and 6.1.1.4'
O O 0.0106 0.0060 'International Tables Vol C Tables 4.2.6.8 and 6.1.1.4'

loop_
_geom_angle_atom_site_label_1
_geom_angle_atom_site_label_2
_geom_angle_atom_site_label_3
_geom_angle
C1 O1 H1O1 104.8(17)
C7 N1 C8 105.76(13)
C13 N2 C14 117.55(14)
C12 N3 C11 118.73(14)
C7 N4 C15 106.63(14)
C7 N4 H1N4 127.7(14)
C15 N4 H1N4 125.4(14)
O1 C1 C2 117.77(15)
O1 C1 C6 122.16(15)
C2 C1 C6 120.07(15)
C3 C2 C1 119.88(16)
C3 C2 H2A 120.1
C1 C2 H2A 120.1
C2 C3 C4 120.86(16)
C2 C3 H3A 119.6
C4 C3 H3A 119.6
C5 C4 C3 119.55(16)
C5 C4 H4A 120.2
C3 C4 H4A 120.2
C4 C5 C6 120.87(16)
C4 C5 H5A 119.6
C6 C5 H5A 119.6
C5 C6 C1 118.74(15)
C5 C6 C7 122.07(15)
C1 C6 C7 119.18(15)
N1 C7 N4 111.95(14)
N1 C7 C6 122.72(14)
N4 C7 C6 125.33(15)
N1 C8 C15 109.29(14)
N1 C8 C9 129.16(15)
C15 C8 C9 121.56(15)
C10 C9 C8 118.49(15)
C10 C9 H9A 120.8
C8 C9 H9A 120.8
C9 C10 C11 120.76(15)
C9 C10 H10A 119.6
C11 C10 H10A 119.6
N3 C11 C14 119.68(14)
N3 C11 C10 118.80(15)
C14 C11 C10 121.51(15)
N3 C12 C13 120.96(14)
N3 C12 C16 116.40(14)
C13 C12 C16 122.65(14)
N2 C13 C12 121.33(14)
N2 C13 C22 116.56(14)
C12 C13 C22 122.09(14)
N2 C14 C15 121.75(15)
N2 C14 C11 121.71(15)
C15 C14 C11 116.51(14)
N4 C15 C8 106.38(14)
N4 C15 C14 132.46(15)
C8 C15 C14 121.14(15)
C21 C16 C17 119.42(16)
C21 C16 C12 121.54(15)
C17 C16 C12 119.04(15)
C18 C17 C16 120.17(17)
C18 C17 H17A 119.9
C16 C17 H17A 119.9
C19 C18 C17 120.15(19)
C19 C18 H18A 119.9
C17 C18 H18A 119.9
C18 C19 C20 120.00(18)
C18 C19 H19A 120.0
C20 C19 H19A 120.0
C21 C20 C19 120.10(19)
C21 C20 H20A 119.9
C19 C20 H20A 119.9
C20 C21 C16 120.13(18)
C20 C21 H21A 119.9
C16 C21 H21A 119.9
C27 C22 C23 119.41(15)
C27 C22 C13 119.70(14)
C23 C22 C13 120.88(15)
C24 C23 C22 120.17(16)
C24 C23 H23A 119.9
C22 C23 H23A 119.9
C25 C24 C23 120.52(16)
C25 C24 H24A 119.7
C23 C24 H24A 119.7
C24 C25 C26 119.76(16)
C24 C25 H25A 120.1
C26 C25 H25A 120.1
C27 C26 C25 119.98(17)
C27 C26 H26A 120.0
C25 C26 H26A 120.0
C26 C27 C22 120.16(16)
C26 C27 H27A 119.9
C22 C27 H27A 119.9
C28 O2 H1O2 101.2
O2 C28 H28A 109.5
O2 C28 H28B 109.5
H28A C28 H28B 109.5
O2 C28 H28C 109.5
H28A C28 H28C 109.5
H28B C28 H28C 109.5
C29 O3 H1O3 108.4
O3 C29 H29A 109.5
O3 C29 H29B 109.5
H29A C29 H29B 109.5
O3 C29 H29C 109.5
H29A C29 H29C 109.5
H29B C29 H29C 109.5

loop_
_geom_bond_atom_site_label_1
_geom_bond_atom_site_label_2
_geom_bond_distance
O1 C1 1.355(2)
O1 H1O1 0.97(3)
N1 C7 1.334(2)
N1 C8 1.377(2)
N2 C13 1.326(2)
N2 C14 1.358(2)
N3 C12 1.324(2)
N3 C11 1.361(2)
N4 C7 1.370(2)
N4 C15 1.374(2)
N4 H1N4 0.97(3)
C1 C2 1.395(2)
C1 C6 1.412(2)
C2 C3 1.379(3)
C2 H2A 0.9300
C3 C4 1.394(2)
C3 H3A 0.9300
C4 C5 1.385(2)
C4 H4A 0.9300
C5 C6 1.398(2)
C5 H5A 0.9300
C6 C7 1.455(2)
C8 C15 1.399(2)
C8 C9 1.414(2)
C9 C10 1.364(2)
C9 H9A 0.9300
C10 C11 1.428(2)
C10 H10A 0.9300
C11 C14 1.421(2)
C12 C13 1.438(2)
C12 C16 1.486(2)
C13 C22 1.486(2)
C14 C15 1.410(2)
C16 C21 1.394(2)
C16 C17 1.399(2)
C17 C18 1.389(3)
C17 H17A 0.9300
C18 C19 1.386(3)
C18 H18A 0.9300
C19 C20 1.392(3)
C19 H19A 0.9300
C20 C21 1.390(3)
C20 H20A 0.9300
C21 H21A 0.9300
C22 C27 1.392(2)
C22 C23 1.393(2)
C23 C24 1.385(2)
C23 H23A 0.9300
C24 C25 1.380(3)
C24 H24A 0.9300
C25 C26 1.392(3)
C25 H25A 0.9300
C26 C27 1.391(2)
C26 H26A 0.9300
C27 H27A 0.9300
O2 C28 1.416(3)
O2 H1O2 1.0039
C28 H28A 0.9600
C28 H28B 0.9600
C28 H28C 0.9600
O3 C29 1.407(2)
O3 H1O3 0.9522
C29 H29A 0.9600
C29 H29B 0.9600
C29 H29C 0.9600

loop_
_geom_contact_atom_site_label_1
_geom_contact_atom_site_label_2
_geom_contact_distance
_geom_contact_site_symmetry_2
_geom_contact_publ_flag
N3 O3 2.814(2) 1_455 y
Cg1 Cg1 3.7885(10) 2_656 y
Cg2 Cg3 3.5234(7) 2_656 y
Cg3 Cg4 3.6348(11) 2_656 y

loop_
_geom_hbond_atom_site_label_D
_geom_hbond_atom_site_label_H
_geom_hbond_atom_site_label_A
_geom_hbond_site_symmetry_A
_geom_hbond_distance_DH
_geom_hbond_distance_HA
_geom_hbond_distance_DA
_geom_hbond_angle_DHA
_geom_hbond_publ_flag
O2 H1O2 O3 . 1.0000 1.7100 2.700(3) 167.00 y
O3 H1O3 N3 1_655 0.9500 1.8700 2.814(2) 172.00 y
N4 H1N4 O2 . 0.97(3) 1.78(3) 2.750(2) 177(2) y
O1 H1O1 N1 . 0.97(4) 1.66(4) 2.570(2) 154(3) y
C2 H2A O1 2_646 0.9300 2.4800 3.356(3) 156.00 y
C5 H5A O2 . 0.9300 2.4200 3.310(3) 160.00 y
C28 H28C Cg5 2_655 0.9600 2.9500 3.534(2) 120.00 y

loop_
_geom_torsion_atom_site_label_1
_geom_torsion_atom_site_label_2
_geom_torsion_atom_site_label_3
_geom_torsion_atom_site_label_4
_geom_torsion
O1 C1 C2 C3 179.52(16)
C6 C1 C2 C3 -0.7(3)
C1 C2 C3 C4 -0.5(3)
C2 C3 C4 C5 1.1(3)
C3 C4 C5 C6 -0.5(3)
C4 C5 C6 C1 -0.6(3)
C4 C5 C6 C7 178.09(16)
O1 C1 C6 C5 -179.00(15)
C2 C1 C6 C5 1.3(2)
O1 C1 C6 C7 2.3(2)
C2 C1 C6 C7 -177.50(15)
C8 N1 C7 N4 -0.09(19)
C8 N1 C7 C6 179.25(15)
C15 N4 C7 N1 -0.26(19)
C15 N4 C7 C6 -179.58(15)
C5 C6 C7 N1 177.68(16)
C1 C6 C7 N1 -3.6(2)
C5 C6 C7 N4 -3.1(3)
C1 C6 C7 N4 175.63(15)
C7 N1 C8 C15 0.41(18)
C7 N1 C8 C9 -179.54(17)
N1 C8 C9 C10 -178.63(17)
C15 C8 C9 C10 1.4(3)
C8 C9 C10 C11 0.2(3)
C12 N3 C11 C14 1.3(2)
C12 N3 C11 C10 -179.45(15)
C9 C10 C11 N3 179.52(16)
C9 C10 C11 C14 -1.3(3)
C11 N3 C12 C13 0.7(2)
C11 N3 C12 C16 -179.14(14)
C14 N2 C13 C12 1.3(2)
C14 N2 C13 C22 -177.07(14)
N3 C12 C13 N2 -2.1(2)
C16 C12 C13 N2 177.70(15)
N3 C12 C13 C22 176.20(15)
C16 C12 C13 C22 -4.0(2)
C13 N2 C14 C15 178.55(15)
C13 N2 C14 C11 0.7(2)
N3 C11 C14 N2 -2.1(2)
C10 C11 C14 N2 178.68(15)
N3 C11 C14 C15 179.95(14)
C10 C11 C14 C15 0.7(2)
C7 N4 C15 C8 0.49(17)
C7 N4 C15 C14 -177.94(17)
N1 C8 C15 N4 -0.57(18)
C9 C8 C15 N4 179.39(15)
N1 C8 C15 C14 178.09(15)
C9 C8 C15 C14 -2.0(3)
N2 C14 C15 N4 1.1(3)
C11 C14 C15 N4 179.09(17)
N2 C14 C15 C8 -177.11(15)
C11 C14 C15 C8 0.8(2)
N3 C12 C16 C21 129.81(17)
C13 C12 C16 C21 -50.0(2)
N3 C12 C16 C17 -49.6(2)
C13 C12 C16 C17 130.63(17)
C21 C16 C17 C18 1.4(3)
C12 C16 C17 C18 -179.21(17)
C16 C17 C18 C19 -0.9(3)
C17 C18 C19 C20 -0.4(3)
C18 C19 C20 C21 1.3(3)
C19 C20 C21 C16 -0.8(3)
C17 C16 C21 C20 -0.6(3)
C12 C16 C21 C20 -179.91(17)
N2 C13 C22 C27 -50.5(2)
C12 C13 C22 C27 131.08(17)
N2 C13 C22 C23 128.11(17)
C12 C13 C22 C23 -50.3(2)
C27 C22 C23 C24 0.7(3)
C13 C22 C23 C24 -177.91(16)
C22 C23 C24 C25 -1.1(3)
C23 C24 C25 C26 0.4(3)
C24 C25 C26 C27 0.7(3)
C25 C26 C27 C22 -1.0(3)
C23 C22 C27 C26 0.3(3)
C13 C22 C27 C26 178.97(16)

loop_
_cod_related_entry_id
_cod_related_entry_database
_cod_related_entry_code
1 ChemSpider 30655593
